data_1569050
loop_
_publ_author_name
'Tortajada, Andreu'
'Bole, Leonie J.'
'Mu, Manting'
'Stanford, Martin'
'Pe&#xf1;as-Defrutos, Marconi N'
'Garc&#xed;a-Melchor, Max'
'Hevia, Eva'

_publ_section_title
;
 Sodium mediated deprotonative borylation of arenes using sterically
 demanding B(CH<sub>2</sub>SiMe<sub>3</sub>)<sub>3</sub>: unlocking
 polybasic behaviour and competing lateral borane sodiation.
;
_journal_issue 24
_journal_name_full 'Chemical science'
_journal_page_first 6538
_journal_page_last 6545
_journal_paper_doi 10.1039/d3sc01705b
_journal_volume 14
_journal_year 2023
_chemical_formula_moiety 'C21 H55 B N3 Na Si3'
_chemical_formula_sum 'C21 H55 B N3 Na Si3'
_chemical_formula_weight 467.75
_space_group_IT_number 14
_space_group_name_Hall '-P 2yn'
_space_group_name_H-M_alt 'P 1 21/n 1'
_symmetry_cell_setting monoclinic
_symmetry_Int_Tables_number 14
_symmetry_space_group_name_Hall '-P 2yn'
_symmetry_space_group_name_H-M 'P 1 21/n 1'
_atom_sites_solution_hydrogens mixed
_atom_sites_solution_primary dual
_audit_creation_date 2022-08-05T17:14:18-00:00
_audit_update_record
;
2023-03-01 deposited with the CCDC.	2023-05-05 downloaded from the CCDC.
;
_cell_angle_alpha 90
_cell_angle_beta 98.9971(8)
_cell_angle_gamma 90
_cell_formula_units_Z 4
_cell_length_a 12.50294(10)
_cell_length_b 16.73895(15)
_cell_length_c 15.65536(13)
_cell_measurement_reflns_used 24241
_cell_measurement_temperature 173.00(10)
_cell_measurement_theta_max 76.838
_cell_measurement_theta_min 2.632
_cell_volume 3236.14(5)
_computing_cell_refinement 'CrysAlisPro 1.171.41.72a (Rigaku OD, 2020)'
_computing_data_collection 'CrysAlisPro 1.171.41.72a (Rigaku OD, 2020)'
_computing_data_reduction 'CrysAlisPro 1.171.41.72a (Rigaku OD, 2020)'
_computing_molecular_graphics 'Olex2 1.3 (Dolomanov et al., 2009)'
_computing_publication_material 'Olex2 1.3 (Dolomanov et al., 2009)'
_computing_structure_refinement 'SHELXL 2018/3 (Sheldrick, 2015)'
_computing_structure_solution 'SHELXT 2014/5 (Sheldrick, 2014)'
_diffrn_ambient_environment N~2~
_diffrn_ambient_temperature 173.00(10)
_diffrn_detector 'Hybrid Pixel Array Detector'
_diffrn_detector_area_resol_mean 10
_diffrn_detector_type HyPix
_diffrn_measured_fraction_theta_full 0.999
_diffrn_measured_fraction_theta_max 0.973
_diffrn_measurement_device 'four-circle diffractometer'
_diffrn_measurement_device_type 'XtaLAB Synergy, Dualflex, HyPix'
_diffrn_measurement_method '\w scans'
_diffrn_orient_matrix_type 'CrysAlisPro convention (1999,Acta A55,543-557)'
_diffrn_orient_matrix_UB_11 -0.0313289
_diffrn_orient_matrix_UB_12 0.0112019
_diffrn_orient_matrix_UB_13 0.0905664
_diffrn_orient_matrix_UB_21 0.0039464
_diffrn_orient_matrix_UB_22 -0.09117
_diffrn_orient_matrix_UB_23 0.0136217
_diffrn_orient_matrix_UB_31 0.1206692
_diffrn_orient_matrix_UB_32 0.0059902
_diffrn_orient_matrix_UB_33 0.0392438
_diffrn_radiation_monochromator mirror
_diffrn_radiation_probe x-ray
_diffrn_radiation_type 'Cu K\a'
_diffrn_radiation_wavelength 1.54184
_diffrn_reflns_av_R_equivalents 0.0447
_diffrn_reflns_av_unetI/netI 0.0575
_diffrn_reflns_Laue_measured_fraction_full 0.999
_diffrn_reflns_Laue_measured_fraction_max 0.973
_diffrn_reflns_limit_h_max 15
_diffrn_reflns_limit_h_min -14
_diffrn_reflns_limit_k_max 20
_diffrn_reflns_limit_k_min -20
_diffrn_reflns_limit_l_max 19
_diffrn_reflns_limit_l_min -19
_diffrn_reflns_number 37617
_diffrn_reflns_point_group_measured_fraction_full 0.999
_diffrn_reflns_point_group_measured_fraction_max 0.973
_diffrn_reflns_theta_full 67.684
_diffrn_reflns_theta_max 76.888
_diffrn_reflns_theta_min 3.892
_diffrn_source 'micro-focus sealed X-ray tube'
_diffrn_source_type 'PhotonJet (Cu) X-ray Source'
_exptl_absorpt_coefficient_mu 1.549
_exptl_absorpt_correction_T_max 1
_exptl_absorpt_correction_T_min 0.27347
_exptl_absorpt_correction_type multi-scan
_exptl_absorpt_process_details
;
        CrysAlisPro 1.171.41.72a (Rigaku Oxford Diffraction, 2020)
        Empirical absorption correction using spherical harmonics,
        implemented in SCALE3 ABSPACK scaling algorithm.
;
_exptl_crystal_colour 'clear colourless'
_exptl_crystal_density_diffrn 0.96
_exptl_crystal_description plate
_exptl_crystal_F_000 1040
_exptl_crystal_size_max 0.21
_exptl_crystal_size_mid 0.09
_exptl_crystal_size_min 0.018
_refine_diff_density_max 0.612
_refine_diff_density_min -0.436
_refine_diff_density_rms 0.047
_refine_ls_extinction_method none
_refine_ls_goodness_of_fit_ref 1.069
_refine_ls_hydrogen_treatment mixed
_refine_ls_matrix_type full
_refine_ls_number_parameters 280
_refine_ls_number_reflns 6649
_refine_ls_number_restraints 25
_refine_ls_restrained_S_all 1.07
_refine_ls_R_factor_all 0.0577
_refine_ls_R_factor_gt 0.0511
_refine_ls_shift/su_max 0
_refine_ls_shift/su_mean 0
_refine_ls_structure_factor_coef Fsqd
_refine_ls_weighting_details 'w=1/[\s^2^(Fo^2^)+(0.0765P)^2^+1.3822P] where P=(Fo^2^+2Fc^2^)/3'
_refine_ls_weighting_scheme calc
_refine_ls_wR_factor_gt 0.1415
_refine_ls_wR_factor_ref 0.1492
_reflns_Friedel_coverage 0
_reflns_number_gt 5757
_reflns_number_total 6649
_reflns_threshold_expression 'I > 2\s(I)'
_cod_data_source_file d3sc01705b2.cif
_cod_data_source_block 20EH110_MWS137
_cod_depositor_comments 'Adding full bibliography for 1569049--1569054.cif.'
_cod_database_code 1569050
_shelx_estimated_absorpt_t_min 0.737
_shelx_estimated_absorpt_t_max 0.973
_shelx_shelxl_version_number 2018/3
_smtbx_masks_void_probe_radius 1.2
_smtbx_masks_void_truncation_radius 1.2

loop_
_symmetry_equiv_pos_as_xyz
'x, y, z'
'-x+1/2, y+1/2, -z+1/2'
'-x, -y, -z'
'x-1/2, -y-1/2, z-1/2'

loop_
_atom_site_label
_atom_site_type_symbol
_atom_site_fract_x
_atom_site_fract_y
_atom_site_fract_z
_atom_site_U_iso_or_equiv
_atom_site_adp_type
_atom_site_occupancy
_atom_site_site_symmetry_order
_atom_site_calc_flag
_atom_site_refinement_flags_posn
_atom_site_refinement_flags_adp
_atom_site_refinement_flags_occupancy
_atom_site_disorder_assembly
_atom_site_disorder_group
Si3 Si 0.53317(4) 0.44296(3) 0.83635(3) 0.04268(15) Uani 1 1 d . U . . .
Si1 Si 0.25841(4) 0.30039(4) 0.62845(3) 0.04515(15) Uani 1 1 d . U . . .
Si2 Si 0.56601(5) 0.14196(3) 0.77356(4) 0.04830(16) Uani 1 1 d . U . . .
Na1 Na 0.60194(6) 0.26514(4) 0.58363(4) 0.03967(18) Uani 1 1 d . . . . .
N1 N 0.57993(15) 0.16123(11) 0.46381(11) 0.0525(4) Uani 1 1 d . . . . .
N3 N 0.79067(14) 0.32434(12) 0.60499(13) 0.0563(4) Uani 1 1 d . U . . .
N2 N 0.62158(16) 0.33809(12) 0.44582(13) 0.0573(5) Uani 1 1 d . . . . .
C9 C 0.49779(15) 0.39785(11) 0.72664(12) 0.0395(4) Uani 1 1 d . . . . .
H9A H 0.431902 0.424067 0.695794 0.047 Uiso 1 1 calc R U . . .
H9B H 0.557515 0.407694 0.693245 0.047 Uiso 1 1 calc R U . . .
C5 C 0.56604(15) 0.24494(11) 0.73726(12) 0.0396(4) Uani 1 1 d . . . . .
C4 C 0.35238(15) 0.27824(12) 0.73072(12) 0.0441(4) Uani 1 1 d . . . . .
H4A H 0.32555 0.306275 0.778875 0.053 Uiso 1 1 calc R U . . .
H4B H 0.34957 0.220193 0.742287 0.053 Uiso 1 1 calc R U . . .
B1 B 0.47680(16) 0.30319(12) 0.73121(12) 0.0343(4) Uani 1 1 d . . . . .
C8 C 0.5272(2) 0.12915(17) 0.88400(15) 0.0660(6) Uani 1 1 d . U . . .
H8A H 0.577511 0.159347 0.92637 0.099 Uiso 1 1 calc R U . . .
H8B H 0.530538 0.07241 0.89962 0.099 Uiso 1 1 calc R U . . .
H8C H 0.453414 0.149006 0.883578 0.099 Uiso 1 1 calc R U . . .
C13 C 0.4677(2) 0.13430(17) 0.43906(18) 0.0675(7) Uani 1 1 d . . . . .
H13A H 0.444203 0.106064 0.487732 0.101 Uiso 1 1 calc R U . . .
H13B H 0.463158 0.098217 0.389325 0.101 Uiso 1 1 calc R U . . .
H13C H 0.420749 0.18064 0.423573 0.101 Uiso 1 1 calc R U . . .
C10 C 0.6733(2) 0.41647(17) 0.88711(16) 0.0653(6) Uani 1 1 d . U . . .
H10A H 0.681076 0.35821 0.889205 0.098 Uiso 1 1 calc R U . . .
H10B H 0.687474 0.43807 0.945977 0.098 Uiso 1 1 calc R U . . .
H10C H 0.725152 0.439159 0.852883 0.098 Uiso 1 1 calc R U . . .
C12 C 0.4384(2) 0.40894(19) 0.90964(17) 0.0774(8) Uani 1 1 d . U . . .
H12A H 0.364403 0.425074 0.885696 0.116 Uiso 1 1 calc R U . . .
H12B H 0.459039 0.433215 0.966806 0.116 Uiso 1 1 calc R U . . .
H12C H 0.441814 0.350628 0.914983 0.116 Uiso 1 1 calc R U . . .
C19 C 0.7864(2) 0.38595(17) 0.5344(2) 0.0739(6) Uani 1 1 d . U . . .
H19A H 0.746331 0.433195 0.550611 0.089 Uiso 1 1 calc R U . . .
H19B H 0.861141 0.403258 0.530452 0.089 Uiso 1 1 calc R U . . .
C11 C 0.5253(3) 0.55399(14) 0.82757(19) 0.0720(7) Uani 1 1 d . U . . .
H11A H 0.568718 0.572252 0.784342 0.108 Uiso 1 1 calc R U . . .
H11B H 0.553393 0.577897 0.883754 0.108 Uiso 1 1 calc R U . . .
H11C H 0.449767 0.570174 0.809987 0.108 Uiso 1 1 calc R U . . .
C15 C 0.6217(2) 0.19708(17) 0.39113(16) 0.0693(7) Uani 1 1 d . . . . .
H15A H 0.598923 0.164194 0.33888 0.083 Uiso 1 1 calc R U . . .
H15B H 0.701788 0.196755 0.403148 0.083 Uiso 1 1 calc R U . . .
C1 C 0.1789(2) 0.39322(16) 0.63936(18) 0.0690(6) Uani 1 1 d . U . . .
H1A H 0.13365 0.385598 0.684481 0.104 Uiso 1 1 calc R U . . .
H1B H 0.132702 0.40482 0.58423 0.104 Uiso 1 1 calc R U . . .
H1C H 0.228627 0.437969 0.655099 0.104 Uiso 1 1 calc R U . . .
C16 C 0.5835(3) 0.28075(18) 0.37331(15) 0.0723(7) Uani 1 1 d . . . . .
H16A H 0.503329 0.280993 0.362165 0.087 Uiso 1 1 calc R U . . .
H16B H 0.609217 0.29976 0.320188 0.087 Uiso 1 1 calc R U . . .
C3 C 0.3328(2) 0.3147(2) 0.53556(15) 0.0830(9) Uani 1 1 d . U . . .
H3A H 0.380648 0.361138 0.546385 0.125 Uiso 1 1 calc R U . . .
H3B H 0.280827 0.323435 0.482688 0.125 Uiso 1 1 calc R U . . .
H3C H 0.376029 0.266948 0.528669 0.125 Uiso 1 1 calc R U . . .
C2 C 0.1628(2) 0.21496(18) 0.6010(2) 0.0780(7) Uani 1 1 d . U . . .
H2A H 0.204121 0.166104 0.594804 0.117 Uiso 1 1 calc R U . . .
H2B H 0.115018 0.226234 0.546581 0.117 Uiso 1 1 calc R U . . .
H2C H 0.119277 0.207755 0.647352 0.117 Uiso 1 1 calc R U . . .
C17 C 0.5554(2) 0.41094(16) 0.4339(2) 0.0772(8) Uani 1 1 d . . . . .
H17A H 0.478643 0.396712 0.429093 0.116 Uiso 1 1 calc R U . . .
H17B H 0.567963 0.438278 0.381002 0.116 Uiso 1 1 calc R U . . .
H17C H 0.575388 0.446421 0.483612 0.116 Uiso 1 1 calc R U . . .
C18 C 0.7350(2) 0.35827(18) 0.44920(19) 0.0731(7) Uani 1 1 d . U . . .
H18A H 0.74146 0.400561 0.406087 0.088 Uiso 1 1 calc R U . . .
H18B H 0.774328 0.310641 0.432997 0.088 Uiso 1 1 calc R U . . .
C21 C 0.8203(2) 0.3632(2) 0.6881(2) 0.0824(8) Uani 1 1 d . U . . .
H21A H 0.765491 0.403252 0.695911 0.124 Uiso 1 1 calc R U . . .
H21B H 0.890826 0.389239 0.690337 0.124 Uiso 1 1 calc R U . . .
H21C H 0.824493 0.32323 0.734306 0.124 Uiso 1 1 calc R U . . .
C6 C 0.4722(3) 0.07290(16) 0.7033(2) 0.0829(8) Uani 1 1 d . U . . .
H6A H 0.397158 0.089985 0.70295 0.124 Uiso 1 1 calc R U . . .
H6B H 0.481522 0.018356 0.725957 0.124 Uiso 1 1 calc R U . . .
H6C H 0.488874 0.074278 0.644166 0.124 Uiso 1 1 calc R U . . .
C14 C 0.6473(2) 0.09041(17) 0.4930(2) 0.0760(7) Uani 1 1 d . . . . .
H14A H 0.721802 0.107493 0.513819 0.114 Uiso 1 1 calc R U . . .
H14B H 0.646782 0.053266 0.444568 0.114 Uiso 1 1 calc R U . . .
H14C H 0.617831 0.063704 0.539964 0.114 Uiso 1 1 calc R U . . .
C7 C 0.7076(3) 0.09963(19) 0.7804(2) 0.0905(9) Uani 1 1 d . U . . .
H7A H 0.724394 0.091503 0.721977 0.136 Uiso 1 1 calc R U . . .
H7B H 0.711849 0.048422 0.811129 0.136 Uiso 1 1 calc R U . . .
H7C H 0.759887 0.137076 0.811799 0.136 Uiso 1 1 calc R U . . .
C20 C 0.8672(3) 0.2628(2) 0.5944(3) 0.1049(12) Uani 1 1 d . U . . .
H20A H 0.871969 0.225207 0.642775 0.157 Uiso 1 1 calc R U . . .
H20B H 0.938415 0.286828 0.593097 0.157 Uiso 1 1 calc R U . . .
H20C H 0.843504 0.234405 0.53998 0.157 Uiso 1 1 calc R U . . .
H5 H 0.6375(19) 0.2668(13) 0.7411(14) 0.048(6) Uiso 1 1 d . . . . .

loop_
_atom_site_aniso_label
_atom_site_aniso_U_11
_atom_site_aniso_U_22
_atom_site_aniso_U_33
_atom_site_aniso_U_23
_atom_site_aniso_U_13
_atom_site_aniso_U_12
Si3 0.0508(3) 0.0365(3) 0.0423(3) -0.0061(2) 0.0121(2) -0.0085(2)
Si1 0.0358(3) 0.0573(3) 0.0428(3) -0.0081(2) 0.0075(2) -0.0040(2)
Si2 0.0635(3) 0.0382(3) 0.0457(3) -0.0001(2) 0.0165(2) 0.0052(2)
Na1 0.0438(4) 0.0410(4) 0.0361(4) -0.0019(3) 0.0120(3) -0.0044(3)
N1 0.0575(10) 0.0542(10) 0.0479(9) -0.0115(8) 0.0145(8) -0.0086(8)
N3 0.0465(9) 0.0537(10) 0.0709(10) -0.0114(7) 0.0161(8) -0.0091(7)
N2 0.0668(11) 0.0537(10) 0.0566(11) 0.0168(8) 0.0263(9) 0.0088(9)
C9 0.0431(9) 0.0370(9) 0.0388(9) 0.0026(7) 0.0075(7) -0.0037(7)
C5 0.0417(9) 0.0381(9) 0.0404(9) -0.0032(7) 0.0112(7) -0.0026(7)
C4 0.0414(10) 0.0483(10) 0.0439(10) 0.0008(8) 0.0105(8) -0.0095(8)
B1 0.0396(10) 0.0358(9) 0.0284(8) -0.0032(7) 0.0080(7) -0.0058(7)
C8 0.0774(15) 0.0755(16) 0.0472(9) 0.0132(10) 0.0160(9) -0.0019(12)
C13 0.0629(14) 0.0699(16) 0.0698(15) -0.0197(13) 0.0103(12) -0.0126(12)
C10 0.0641(9) 0.0686(14) 0.0572(13) -0.0045(11) -0.0089(9) -0.0050(10)
C12 0.0919(15) 0.0914(17) 0.0574(14) -0.0244(13) 0.0384(12) -0.0394(15)
C19 0.0732(16) 0.0604(13) 0.0956(12) 0.0002(10) 0.0370(12) -0.0214(11)
C11 0.1011(19) 0.0391(8) 0.0766(17) -0.0116(10) 0.0163(14) 0.0000(10)
C15 0.0840(17) 0.0798(17) 0.0489(12) -0.0132(12) 0.0250(12) -0.0063(14)
C1 0.0686(15) 0.0664(11) 0.0708(15) -0.0027(12) 0.0069(11) 0.0144(10)
C16 0.0929(19) 0.0866(18) 0.0399(11) 0.0101(12) 0.0181(12) 0.0086(15)
C3 0.0529(13) 0.157(3) 0.0411(11) -0.0070(14) 0.0127(8) -0.0046(13)
C2 0.0622(15) 0.0729(13) 0.0919(19) -0.0156(14) -0.0098(12) -0.0180(10)
C17 0.0865(19) 0.0584(15) 0.090(2) 0.0279(14) 0.0250(15) 0.0166(13)
C18 0.0732(16) 0.0778(18) 0.0763(13) 0.0208(12) 0.0365(12) -0.0063(13)
C21 0.0643(15) 0.100(2) 0.0836(12) -0.0302(13) 0.0135(13) -0.0329(14)
C6 0.130(2) 0.0485(13) 0.0698(13) -0.0136(11) 0.0150(14) -0.0244(14)
C14 0.0789(18) 0.0622(15) 0.0864(19) -0.0128(14) 0.0115(14) 0.0076(13)
C7 0.0887(12) 0.0718(18) 0.119(3) 0.0146(17) 0.0420(14) 0.0370(14)
C20 0.0771(19) 0.0838(19) 0.146(3) -0.0307(17) -0.006(2) 0.0255(15)

loop_
_atom_type_symbol
_atom_type_description
_atom_type_scat_dispersion_real
_atom_type_scat_dispersion_imag
_atom_type_scat_source
C C 0.0181 0.0091 'International Tables Vol C Tables 4.2.6.8 and 6.1.1.4'
H H 0 0 'International Tables Vol C Tables 4.2.6.8 and 6.1.1.4'
B B 0.009 0.0039 'International Tables Vol C Tables 4.2.6.8 and 6.1.1.4'
N N 0.0311 0.018 'International Tables Vol C Tables 4.2.6.8 and 6.1.1.4'
Na Na 0.1353 0.1239 'International Tables Vol C Tables 4.2.6.8 and 6.1.1.4'
Si Si 0.2541 0.3302 'International Tables Vol C Tables 4.2.6.8 and 6.1.1.4'

loop_
_geom_angle_atom_site_label_1
_geom_angle_atom_site_label_2
_geom_angle_atom_site_label_3
_geom_angle
_geom_angle_site_symmetry_1
_geom_angle_site_symmetry_3
_geom_angle_publ_flag
C9 Si3 C11 109.48(11) . . ?
C10 Si3 C9 111.63(10) . . ?
C10 Si3 C12 108.14(14) . . ?
C10 Si3 C11 107.71(13) . . ?
C12 Si3 C9 111.18(10) . . ?
C12 Si3 C11 108.60(14) . . ?
C4 Si1 C2 109.78(12) . . ?
C1 Si1 C4 111.05(11) . . ?
C1 Si1 C2 109.10(14) . . ?
C3 Si1 C4 111.78(10) . . ?
C3 Si1 C1 107.64(15) . . ?
C3 Si1 C2 107.37(15) . . ?
C5 Si2 C8 114.15(11) . . ?
C5 Si2 C6 115.61(12) . . ?
C5 Si2 C7 109.10(12) . . ?
C8 Si2 C7 106.15(14) . . ?
C6 Si2 C8 103.98(14) . . ?
C6 Si2 C7 107.22(16) . . ?
N1 Na1 B1 133.80(6) . . ?
N1 Na1 H5 137.4(5) . . ?
N3 Na1 N1 110.88(6) . . ?
N3 Na1 C5 103.08(7) . . ?
N3 Na1 B1 113.30(6) . . ?
N3 Na1 H5 81.0(6) . . ?
N2 Na1 N1 73.38(7) . . ?
N2 Na1 N3 73.17(7) . . ?
N2 Na1 C5 158.42(7) . . ?
N2 Na1 B1 132.51(6) . . ?
N2 Na1 H5 146.4(5) . . ?
C5 Na1 N1 126.42(7) . . ?
C5 Na1 B1 28.72(6) . . ?
C5 Na1 H5 22.1(5) . . ?
B1 Na1 H5 42.7(5) . . ?
C13 N1 Na1 113.20(14) . . ?
C13 N1 C14 108.0(2) . . ?
C15 N1 Na1 106.53(14) . . ?
C15 N1 C13 111.4(2) . . ?
C15 N1 C14 108.4(2) . . ?
C14 N1 Na1 109.18(15) . . ?
C19 N3 Na1 104.19(14) . . ?
C21 N3 Na1 113.30(15) . . ?
C21 N3 C19 109.1(2) . . ?
C20 N3 Na1 109.19(18) . . ?
C20 N3 C19 110.8(3) . . ?
C20 N3 C21 110.2(3) . . ?
C16 N2 Na1 105.93(14) . . ?
C17 N2 Na1 112.46(15) . . ?
C17 N2 C16 109.1(2) . . ?
C18 N2 Na1 107.85(15) . . ?
C18 N2 C16 111.6(2) . . ?
C18 N2 C17 109.8(2) . . ?
Si3 C9 H9A 109.2 . . ?
Si3 C9 H9B 109.2 . . ?
H9A C9 H9B 107.9 . . ?
B1 C9 Si3 112.00(12) . . ?
B1 C9 H9A 109.2 . . ?
B1 C9 H9B 109.2 . . ?
Si2 C5 Na1 115.60(9) . . ?
Si2 C5 H5 112.9(13) . . ?
Na1 C5 H5 73.0(14) . . ?
B1 C5 Si2 127.69(14) . . ?
B1 C5 Na1 95.47(11) . . ?
B1 C5 H5 116.1(13) . . ?
Si1 C4 H4A 108.4 . . ?
Si1 C4 H4B 108.4 . . ?
H4A C4 H4B 107.5 . . ?
B1 C4 Si1 115.48(13) . . ?
B1 C4 H4A 108.4 . . ?
B1 C4 H4B 108.4 . . ?
C9 B1 Na1 93.75(10) . . ?
C9 B1 C4 114.80(16) . . ?
C5 B1 Na1 55.82(9) . . ?
C5 B1 C9 121.82(16) . . ?
C5 B1 C4 123.37(16) . . ?
C4 B1 Na1 123.48(11) . . ?
Si2 C8 H8A 109.5 . . ?
Si2 C8 H8B 109.5 . . ?
Si2 C8 H8C 109.5 . . ?
H8A C8 H8B 109.5 . . ?
H8A C8 H8C 109.5 . . ?
H8B C8 H8C 109.5 . . ?
N1 C13 H13A 109.5 . . ?
N1 C13 H13B 109.5 . . ?
N1 C13 H13C 109.5 . . ?
H13A C13 H13B 109.5 . . ?
H13A C13 H13C 109.5 . . ?
H13B C13 H13C 109.5 . . ?
Si3 C10 H10A 109.5 . . ?
Si3 C10 H10B 109.5 . . ?
Si3 C10 H10C 109.5 . . ?
H10A C10 H10B 109.5 . . ?
H10A C10 H10C 109.5 . . ?
H10B C10 H10C 109.5 . . ?
Si3 C12 H12A 109.5 . . ?
Si3 C12 H12B 109.5 . . ?
Si3 C12 H12C 109.5 . . ?
H12A C12 H12B 109.5 . . ?
H12A C12 H12C 109.5 . . ?
H12B C12 H12C 109.5 . . ?
N3 C19 H19A 108.7 . . ?
N3 C19 H19B 108.7 . . ?
H19A C19 H19B 107.6 . . ?
C18 C19 N3 114.4(2) . . ?
C18 C19 H19A 108.7 . . ?
C18 C19 H19B 108.7 . . ?
Si3 C11 H11A 109.5 . . ?
Si3 C11 H11B 109.5 . . ?
Si3 C11 H11C 109.5 . . ?
H11A C11 H11B 109.5 . . ?
H11A C11 H11C 109.5 . . ?
H11B C11 H11C 109.5 . . ?
N1 C15 H15A 109 . . ?
N1 C15 H15B 109 . . ?
N1 C15 C16 113.0(2) . . ?
H15A C15 H15B 107.8 . . ?
C16 C15 H15A 109 . . ?
C16 C15 H15B 109 . . ?
Si1 C1 H1A 109.5 . . ?
Si1 C1 H1B 109.5 . . ?
Si1 C1 H1C 109.5 . . ?
H1A C1 H1B 109.5 . . ?
H1A C1 H1C 109.5 . . ?
H1B C1 H1C 109.5 . . ?
N2 C16 H16A 108.8 . . ?
N2 C16 H16B 108.8 . . ?
C15 C16 N2 113.8(2) . . ?
C15 C16 H16A 108.8 . . ?
C15 C16 H16B 108.8 . . ?
H16A C16 H16B 107.7 . . ?
Si1 C3 H3A 109.5 . . ?
Si1 C3 H3B 109.5 . . ?
Si1 C3 H3C 109.5 . . ?
H3A C3 H3B 109.5 . . ?
H3A C3 H3C 109.5 . . ?
H3B C3 H3C 109.5 . . ?
Si1 C2 H2A 109.5 . . ?
Si1 C2 H2B 109.5 . . ?
Si1 C2 H2C 109.5 . . ?
H2A C2 H2B 109.5 . . ?
H2A C2 H2C 109.5 . . ?
H2B C2 H2C 109.5 . . ?
N2 C17 H17A 109.5 . . ?
N2 C17 H17B 109.5 . . ?
N2 C17 H17C 109.5 . . ?
H17A C17 H17B 109.5 . . ?
H17A C17 H17C 109.5 . . ?
H17B C17 H17C 109.5 . . ?
N2 C18 C19 113.2(2) . . ?
N2 C18 H18A 108.9 . . ?
N2 C18 H18B 108.9 . . ?
C19 C18 H18A 108.9 . . ?
C19 C18 H18B 108.9 . . ?
H18A C18 H18B 107.7 . . ?
N3 C21 H21A 109.5 . . ?
N3 C21 H21B 109.5 . . ?
N3 C21 H21C 109.5 . . ?
H21A C21 H21B 109.5 . . ?
H21A C21 H21C 109.5 . . ?
H21B C21 H21C 109.5 . . ?
Si2 C6 H6A 109.5 . . ?
Si2 C6 H6B 109.5 . . ?
Si2 C6 H6C 109.5 . . ?
H6A C6 H6B 109.5 . . ?
H6A C6 H6C 109.5 . . ?
H6B C6 H6C 109.5 . . ?
N1 C14 H14A 109.5 . . ?
N1 C14 H14B 109.5 . . ?
N1 C14 H14C 109.5 . . ?
H14A C14 H14B 109.5 . . ?
H14A C14 H14C 109.5 . . ?
H14B C14 H14C 109.5 . . ?
Si2 C7 H7A 109.5 . . ?
Si2 C7 H7B 109.5 . . ?
Si2 C7 H7C 109.5 . . ?
H7A C7 H7B 109.5 . . ?
H7A C7 H7C 109.5 . . ?
H7B C7 H7C 109.5 . . ?
N3 C20 H20A 109.5 . . ?
N3 C20 H20B 109.5 . . ?
N3 C20 H20C 109.5 . . ?
H20A C20 H20B 109.5 . . ?
H20A C20 H20C 109.5 . . ?
H20B C20 H20C 109.5 . . ?

loop_
_geom_bond_atom_site_label_1
_geom_bond_atom_site_label_2
_geom_bond_distance
_geom_bond_site_symmetry_2
_geom_bond_publ_flag
Si3 C9 1.8651(19) . ?
Si3 C10 1.861(2) . ?
Si3 C12 1.863(2) . ?
Si3 C11 1.865(2) . ?
Si1 C4 1.869(2) . ?
Si1 C1 1.867(3) . ?
Si1 C3 1.860(2) . ?
Si1 C2 1.870(3) . ?
Si2 C5 1.8149(19) . ?
Si2 C8 1.880(2) . ?
Si2 C6 1.876(3) . ?
Si2 C7 1.894(3) . ?
Na1 N1 2.5413(18) . ?
Na1 N3 2.5328(19) . ?
Na1 N2 2.5242(19) . ?
Na1 C5 2.5373(19) . ?
Na1 B1 3.053(2) . ?
Na1 H5 2.44(2) . ?
N1 C13 1.467(3) . ?
N1 C15 1.454(3) . ?
N1 C14 1.484(3) . ?
N3 C19 1.507(3) . ?
N3 C21 1.450(3) . ?
N3 C20 1.433(3) . ?
N2 C16 1.506(3) . ?
N2 C17 1.469(3) . ?
N2 C18 1.451(3) . ?
C9 H9A 0.99 . ?
C9 H9B 0.99 . ?
C9 B1 1.609(3) . ?
C5 B1 1.474(3) . ?
C5 H5 0.96(2) . ?
C4 H4A 0.99 . ?
C4 H4B 0.99 . ?
C4 B1 1.610(3) . ?
C8 H8A 0.98 . ?
C8 H8B 0.98 . ?
C8 H8C 0.98 . ?
C13 H13A 0.98 . ?
C13 H13B 0.98 . ?
C13 H13C 0.98 . ?
C10 H10A 0.98 . ?
C10 H10B 0.98 . ?
C10 H10C 0.98 . ?
C12 H12A 0.98 . ?
C12 H12B 0.98 . ?
C12 H12C 0.98 . ?
C19 H19A 0.99 . ?
C19 H19B 0.99 . ?
C19 C18 1.462(4) . ?
C11 H11A 0.98 . ?
C11 H11B 0.98 . ?
C11 H11C 0.98 . ?
C15 H15A 0.99 . ?
C15 H15B 0.99 . ?
C15 C16 1.492(4) . ?
C1 H1A 0.98 . ?
C1 H1B 0.98 . ?
C1 H1C 0.98 . ?
C16 H16A 0.99 . ?
C16 H16B 0.99 . ?
C3 H3A 0.98 . ?
C3 H3B 0.98 . ?
C3 H3C 0.98 . ?
C2 H2A 0.98 . ?
C2 H2B 0.98 . ?
C2 H2C 0.98 . ?
C17 H17A 0.98 . ?
C17 H17B 0.98 . ?
C17 H17C 0.98 . ?
C18 H18A 0.99 . ?
C18 H18B 0.99 . ?
C21 H21A 0.98 . ?
C21 H21B 0.98 . ?
C21 H21C 0.98 . ?
C6 H6A 0.98 . ?
C6 H6B 0.98 . ?
C6 H6C 0.98 . ?
C14 H14A 0.98 . ?
C14 H14B 0.98 . ?
C14 H14C 0.98 . ?
C7 H7A 0.98 . ?
C7 H7B 0.98 . ?
C7 H7C 0.98 . ?
C20 H20A 0.98 . ?
C20 H20B 0.98 . ?
C20 H20C 0.98 . ?

loop_
_geom_torsion_atom_site_label_1
_geom_torsion_atom_site_label_2
_geom_torsion_atom_site_label_3
_geom_torsion_atom_site_label_4
_geom_torsion
_geom_torsion_site_symmetry_1
_geom_torsion_site_symmetry_2
_geom_torsion_site_symmetry_3
_geom_torsion_site_symmetry_4
_geom_torsion_publ_flag
Si3 C9 B1 Na1 -137.40(9) . . . . ?
Si3 C9 B1 C5 -85.86(18) . . . . ?
Si3 C9 B1 C4 92.87(16) . . . . ?
Si1 C4 B1 Na1 -46.72(19) . . . . ?
Si1 C4 B1 C9 66.35(18) . . . . ?
Si1 C4 B1 C5 -114.94(18) . . . . ?
Si2 C5 B1 Na1 -128.49(18) . . . . ?
Si2 C5 B1 C9 160.68(14) . . . . ?
Si2 C5 B1 C4 -17.9(3) . . . . ?
Na1 N1 C15 C16 -45.3(3) . . . . ?
Na1 N3 C19 C18 -46.1(2) . . . . ?
Na1 N2 C16 C15 -42.0(3) . . . . ?
Na1 N2 C18 C19 -41.1(3) . . . . ?
Na1 C5 B1 C9 -70.83(16) . . . . ?
Na1 C5 B1 C4 110.55(16) . . . . ?
N1 C15 C16 N2 63.6(3) . . . . ?
N3 C19 C18 N2 63.6(3) . . . . ?
C8 Si2 C5 Na1 -174.96(11) . . . . ?
C8 Si2 C5 B1 -54.7(2) . . . . ?
C13 N1 C15 C16 78.7(3) . . . . ?
C10 Si3 C9 B1 73.66(16) . . . . ?
C12 Si3 C9 B1 -47.19(18) . . . . ?
C11 Si3 C9 B1 -167.18(15) . . . . ?
C1 Si1 C4 B1 -100.75(17) . . . . ?
C16 N2 C18 C19 -157.0(2) . . . . ?
C3 Si1 C4 B1 19.5(2) . . . . ?
C2 Si1 C4 B1 138.51(17) . . . . ?
C17 N2 C16 C15 -163.3(2) . . . . ?
C17 N2 C18 C19 81.8(3) . . . . ?
C18 N2 C16 C15 75.1(3) . . . . ?
C21 N3 C19 C18 -167.4(2) . . . . ?
C6 Si2 C5 Na1 -54.39(16) . . . . ?
C6 Si2 C5 B1 65.9(2) . . . . ?
C14 N1 C15 C16 -162.6(2) . . . . ?
C7 Si2 C5 Na1 66.50(15) . . . . ?
C7 Si2 C5 B1 -173.26(19) . . . . ?
C20 N3 C19 C18 71.2(3) . . . . ?

loop_
_smtbx_masks_void_nr
_smtbx_masks_void_average_x
_smtbx_masks_void_average_y
_smtbx_masks_void_average_z
_smtbx_masks_void_volume
_smtbx_masks_void_count_electrons
_smtbx_masks_void_content
1 0.237 0.052 0.734 18.4 0.3 ?
2 0.263 0.552 0.766 18.4 0.3 ?
3 0.737 0.448 0.234 18.4 0.3 ?
4 0.763 -0.052 0.266 18.4 0.3 ?
